data_2015433
loop_
_publ_author_name
'Jan Janczak'
'Genivaldo J\'ulio Perp\'etuo'

_publ_section_title
;
 Tetrakis[phthalocyaninato(2--)antimony(III)]
 docosaiodohexaantimony(III)
;
_journal_coeditor_code GD3021
_journal_issue 7
_journal_name_full 'Acta Crystallographica Section C'
_journal_page_first m323
_journal_page_last m326
_journal_paper_doi 10.1107/S010827010601910X
_journal_volume 62
_journal_year 2006
_chemical_formula_iupac '[Sb (C32 H16 N8)]4 [Sb6 I22]'
_chemical_formula_moiety '4C32 H16 N8 Sb 2+, I22 Sb6 4-'
_chemical_formula_sum 'C128 H64 I22 N32 Sb10'
_chemical_formula_weight 6059.42
_chemical_melting_point decomposition
_chemical_name_common 'antimonium phthalocyanine'
_chemical_name_systematic
;
Tetrakis[phthalocyaninato(2-)antimony(III)] docosaiodohexaantimony(III)
;
_space_group_IT_number 2
_symmetry_cell_setting triclinic
_symmetry_space_group_name_Hall '-P 1'
_symmetry_space_group_name_H-M 'P -1'
_atom_sites_solution_hydrogens geom
_atom_sites_solution_primary direct
_atom_sites_solution_secondary difmap
_cell_angle_alpha 94.99(3)
_cell_angle_beta 96.62(3)
_cell_angle_gamma 114.88(3)
_cell_formula_units_Z 1
_cell_length_a 14.708(3)
_cell_length_b 15.633(3)
_cell_length_c 19.158(4)
_cell_measurement_reflns_used 3544
_cell_measurement_temperature 295(2)
_cell_measurement_theta_max 28.32
_cell_measurement_theta_min 3.36
_cell_volume 3924.4(18)
_computing_cell_refinement 'KM-4 CCD Software'
_computing_data_collection 'KM-4 CCD Software (Kuma, 2002)'
_computing_data_reduction 'KM-4 CCD Software'
_computing_molecular_graphics 'SHELXTL (Sheldrick, 1990b)'
_computing_publication_material 'SHELXL97 (Sheldrick, 1997)'
_computing_structure_refinement 'SHELXL97 (Sheldrick, 1997)'
_computing_structure_solution 'SHELXS97 (Sheldrick, 1990a)'
_diffrn_ambient_temperature 295(2)
_diffrn_detector_area_resol_mean '1024x1024 with blocks 2x2'
_diffrn_measured_fraction_theta_full 0.987
_diffrn_measured_fraction_theta_max 0.987
_diffrn_measurement_device_type 'Kuma KM-4 diffractometer with CCD detector'
_diffrn_measurement_method '\w scan'
_diffrn_radiation_monochromator graphite
_diffrn_radiation_source 'fine-focus sealed tube'
_diffrn_radiation_type MoK\a
_diffrn_radiation_wavelength 0.71073
_diffrn_reflns_av_R_equivalents 0.0348
_diffrn_reflns_av_sigmaI/netI 0.0534
_diffrn_reflns_limit_h_max 19
_diffrn_reflns_limit_h_min -19
_diffrn_reflns_limit_k_max 18
_diffrn_reflns_limit_k_min -20
_diffrn_reflns_limit_l_max 25
_diffrn_reflns_limit_l_min -25
_diffrn_reflns_number 34137
_diffrn_reflns_theta_full 28.32
_diffrn_reflns_theta_max 28.32
_diffrn_reflns_theta_min 3.36
_exptl_absorpt_coefficient_mu 6.075
_exptl_absorpt_correction_T_max 0.5273
_exptl_absorpt_correction_T_min 0.3335
_exptl_absorpt_correction_type analytical
_exptl_absorpt_process_details 'face-indexed (SHELXTL; Sheldrick, 1990b)'
_exptl_crystal_colour black--violet
_exptl_crystal_density_diffrn 2.564
_exptl_crystal_density_meas 2.56
_exptl_crystal_density_method flotation
_exptl_crystal_description parallelepiped
_exptl_crystal_F_000 2732
_exptl_crystal_size_max 0.23
_exptl_crystal_size_mid 0.15
_exptl_crystal_size_min 0.12
_refine_diff_density_max 1.647
_refine_diff_density_min -1.151
_refine_ls_extinction_method none
_refine_ls_goodness_of_fit_ref 1.018
_refine_ls_hydrogen_treatment constr
_refine_ls_matrix_type full
_refine_ls_number_parameters 865
_refine_ls_number_reflns 19326
_refine_ls_number_restraints 0
_refine_ls_restrained_S_all 1.018
_refine_ls_R_factor_all 0.0907
_refine_ls_R_factor_gt 0.0433
_refine_ls_shift/su_max 0.001
_refine_ls_shift/su_mean 0.000
_refine_ls_structure_factor_coef Fsqd
_refine_ls_weighting_details 'calc w=1/[\s^2^(Fo^2^)+(0.0181P)^2^] where P=(Fo^2^+2Fc^2^)/3'
_refine_ls_weighting_scheme calc
_refine_ls_wR_factor_gt 0.0693
_refine_ls_wR_factor_ref 0.0742
_reflns_number_gt 10908
_reflns_number_total 19326
_reflns_threshold_expression I>2\s(I)
_cod_data_source_file gd3021.cif
_cod_data_source_block I
_cod_database_code 2015433
_cod_database_fobs_code 2015433

loop_
_symmetry_equiv_pos_as_xyz
'x, y, z'
'-x, -y, -z'

loop_
_atom_site_type_symbol
_atom_site_label
_atom_site_fract_x
_atom_site_fract_y
_atom_site_fract_z
_atom_site_U_iso_or_equiv
_atom_site_adp_type
_atom_site_calc_flag
_atom_site_refinement_flags
_atom_site_occupancy
I I1 -0.04565(3) 0.09385(3) 0.06919(2) 0.03287(11) Uani d . 1
I I2 -0.21207(3) -0.02925(3) -0.14465(2) 0.04029(11) Uani d . 1
I I3 0.23179(3) 0.22663(3) -0.02387(2) 0.03870(12) Uani d . 1
I I4 -0.02419(4) 0.26525(3) -0.09759(3) 0.05507(14) Uani d . 1
I I5 0.07303(3) 0.09047(3) -0.22415(2) 0.04839(12) Uani d . 1
I I6 0.13066(3) 0.23325(3) 0.27861(2) 0.05026(13) Uani d . 1
I I7 0.40122(3) 0.33513(3) 0.18066(2) 0.05394(14) Uani d . 1
I I8 0.15376(4) 0.39939(4) 0.12507(3) 0.06570(16) Uani d . 1
Sb Sb1 0.01045(3) 0.10398(3) -0.08832(2) 0.03463(11) Uani d . 1
Sb Sb2 0.18666(3) 0.23963(3) 0.13822(2) 0.04002(12) Uani d . 1
Sb Sb3 -0.16400(3) -0.03402(3) -0.31235(2) 0.06231(12) Uani d . 1
I I9 -0.17451(4) 0.13752(4) -0.31927(3) 0.06824(17) Uani d . 1
I I10 -0.09206(5) -0.04845(5) -0.43757(3) 0.0854(2) Uani d . 1
I I11 -0.37124(4) -0.13887(4) -0.36682(4) 0.08041(19) Uani d . 1
Sb Sb4 0.31567(3) 0.03451(3) -0.02077(3) 0.04263(12) Uani d . 1
N N1 0.4260(4) 0.0295(4) 0.0639(3) 0.0468(15) Uani d . 1
N N2 0.3446(5) -0.1376(4) 0.0753(4) 0.0592(17) Uani d . 1
N N3 0.2979(4) -0.1122(4) -0.0440(3) 0.0488(15) Uani d . 1
N N4 0.2169(4) -0.1491(4) -0.1683(3) 0.0537(16) Uani d . 1
N N5 0.3192(4) 0.0225(4) -0.1343(3) 0.0469(15) Uani d . 1
N N6 0.4106(4) 0.1900(4) -0.1458(3) 0.0486(15) Uani d . 1
N N7 0.4522(4) 0.1637(4) -0.0276(3) 0.0426(14) Uani d . 1
N N8 0.5325(4) 0.2016(4) 0.0982(3) 0.0480(15) Uani d . 1
C C1 0.4909(5) 0.1102(5) 0.1099(4) 0.0481(18) Uani d . 1
C C2 0.5145(5) 0.0850(5) 0.1773(4) 0.0484(19) Uani d . 1
C C3 0.5724(5) 0.1406(6) 0.2433(4) 0.061(2) Uani d . 1
H H3 0.6079 0.2065 0.2470 0.073 Uiso calc R 1
C C4 0.5754(6) 0.0962(6) 0.3014(4) 0.066(2) Uani d . 1
H H4 0.6136 0.1303 0.3452 0.079 Uiso calc R 1
C C5 0.5182(7) -0.0030(7) 0.2919(5) 0.077(3) Uani d . 1
H H5 0.5208 -0.0327 0.3316 0.093 Uiso calc R 1
C C6 0.4610(6) -0.0590(6) 0.2327(5) 0.068(3) Uani d . 1
H H6 0.4247 -0.1246 0.2306 0.081 Uiso calc R 1
C C7 0.4583(5) -0.0130(5) 0.1729(4) 0.0457(18) Uani d . 1
C C8 0.4047(5) -0.0467(5) 0.1014(4) 0.0498(19) Uani d . 1
C C9 0.2969(5) -0.1668(5) 0.0095(5) 0.0490(19) Uani d . 1
C C10 0.2358(6) -0.2652(5) -0.0192(5) 0.060(2) Uani d . 1
C C11 0.2042(6) -0.3508(6) 0.0088(5) 0.068(2) Uani d . 1
H H11 0.2281 -0.3501 0.0560 0.081 Uiso calc R 1
C C12 0.1404(7) -0.4334(6) -0.0311(6) 0.085(3) Uani d . 1
H H12 0.1212 -0.4894 -0.0112 0.102 Uiso calc R 1
C C13 0.1028(7) -0.4377(6) -0.1001(6) 0.086(3) Uani d . 1
H H13 0.0577 -0.4968 -0.1256 0.103 Uiso calc R 1
C C14 0.1294(6) -0.3547(6) -0.1361(5) 0.079(3) Uani d . 1
H H14 0.1050 -0.3565 -0.1834 0.094 Uiso calc R 1
C C15 0.1962(6) -0.2720(6) -0.0906(5) 0.063(2) Uani d . 1
C C16 0.2364(6) -0.1717(5) -0.1053(5) 0.057(2) Uani d . 1
C C17 0.2579(5) -0.0600(6) -0.1824(4) 0.054(2) Uani d . 1
C C18 0.2468(6) -0.0327(6) -0.2508(5) 0.060(2) Uani d . 1
C C19 0.1922(6) -0.0861(6) -0.3164(5) 0.077(3) Uani d . 1
H H19 0.1516 -0.1514 -0.3209 0.092 Uiso calc R 1
C C20 0.2005(7) -0.0387(8) -0.3743(5) 0.081(3) Uani d . 1
H H20 0.1659 -0.0728 -0.4189 0.098 Uiso calc R 1
C C21 0.2587(7) 0.0577(8) -0.3676(5) 0.081(3) Uani d . 1
H H21 0.2620 0.0876 -0.4078 0.097 Uiso calc R 1
C C22 0.3131(6) 0.1123(6) -0.3024(4) 0.070(2) Uani d . 1
H H22 0.3536 0.1776 -0.2983 0.084 Uiso calc R 1
C C23 0.3039(6) 0.0658(5) -0.2454(4) 0.057(2) Uani d . 1
C C24 0.3507(5) 0.1002(5) -0.1702(4) 0.0465(18) Uani d . 1
C C25 0.4560(5) 0.2190(5) -0.0797(4) 0.0418(17) Uani d . 1
C C26 0.5206(5) 0.3180(5) -0.0506(3) 0.0451(18) Uani d . 1
C C27 0.5483(5) 0.4027(5) -0.0813(4) 0.055(2) Uani d . 1
H H27 0.5283 0.4014 -0.1294 0.066 Uiso calc R 1
C C28 0.6062(5) 0.4867(5) -0.0364(4) 0.061(2) Uani d . 1
H H28 0.6216 0.5439 -0.0541 0.074 Uiso calc R 1
C C29 0.6423(6) 0.4896(6) 0.0339(5) 0.071(2) Uani d . 1
H H29 0.6837 0.5483 0.0616 0.086 Uiso calc R 1
C C30 0.6180(5) 0.4059(5) 0.0644(4) 0.0525(19) Uani d . 1
H H30 0.6409 0.4069 0.1119 0.063 Uiso calc R 1
C C31 0.5566(5) 0.3204(5) 0.0181(4) 0.057(2) Uani d . 1
C C32 0.5127(5) 0.2244(5) 0.0341(4) 0.0469(18) Uani d . 1
Sb Sb5 0.39332(3) 0.38147(3) 0.36588(2) 0.04219(12) Uani d . 1
N N11 0.5009(4) 0.3797(4) 0.4557(3) 0.0481(15) Uani d . 1
N N12 0.6457(4) 0.4174(4) 0.3945(3) 0.0517(16) Uani d . 1
N N13 0.5400(4) 0.4901(4) 0.3476(3) 0.0433(14) Uani d . 1
N N14 0.4843(5) 0.5864(4) 0.2793(3) 0.0519(16) Uani d . 1
N N15 0.3567(4) 0.5004(4) 0.3497(3) 0.0513(16) Uani d . 1
N N16 0.2059(4) 0.4536(4) 0.4056(3) 0.0519(16) Uani d . 1
N N17 0.3182(4) 0.3884(4) 0.4555(3) 0.0493(15) Uani d . 1
N N18 0.3819(5) 0.3044(4) 0.5344(3) 0.0473(15) Uani d . 1
C C33 0.4668(6) 0.3254(5) 0.5089(3) 0.0476(19) Uani d . 1
C C34 0.5391(5) 0.2895(5) 0.5316(4) 0.0460(18) Uani d . 1
C C35 0.5416(6) 0.2318(6) 0.5808(4) 0.070(3) Uani d . 1
H H35 0.4923 0.2124 0.6099 0.085 Uiso calc R 1
C C36 0.6196(6) 0.2024(6) 0.5868(4) 0.071(2) Uani d . 1
H H36 0.6215 0.1626 0.6198 0.085 Uiso calc R 1
C C37 0.6969(7) 0.2331(6) 0.5425(5) 0.079(3) Uani d . 1
H H37 0.7468 0.2111 0.5451 0.094 Uiso calc R 1
C C38 0.6957(6) 0.2958(6) 0.4961(4) 0.070(2) Uani d . 1
H H38 0.7472 0.3202 0.4693 0.083 Uiso calc R 1
C C39 0.6160(5) 0.3214(5) 0.4905(4) 0.056(2) Uani d . 1
C C40 0.5895(6) 0.3788(5) 0.4436(4) 0.0494(19) Uani d . 1
C C41 0.6228(5) 0.4728(5) 0.3515(4) 0.0497(19) Uani d . 1
C C42 0.6893(6) 0.5235(5) 0.3043(4) 0.0515(19) Uani d . 1
C C43 0.7766(6) 0.5263(5) 0.2891(4) 0.069(2) Uani d . 1
H H43 0.8069 0.4917 0.3109 0.083 Uiso calc R 1
C C44 0.8214(6) 0.5847(6) 0.2377(5) 0.075(3) Uani d . 1
H H44 0.8821 0.5880 0.2255 0.090 Uiso calc R 1
C C45 0.7770(6) 0.6357(6) 0.2062(4) 0.066(2) Uani d . 1
H H45 0.8071 0.6719 0.1720 0.079 Uiso calc R 1
C C46 0.6894(6) 0.6348(5) 0.2238(4) 0.061(2) Uani d . 1
H H46 0.6615 0.6728 0.2045 0.074 Uiso calc R 1
C C47 0.6419(6) 0.5731(5) 0.2732(4) 0.0516(19) Uani d . 1
C C48 0.5499(6) 0.5541(5) 0.3001(4) 0.0457(18) Uani d . 1
C C49 0.3972(6) 0.5643(5) 0.3016(4) 0.0482(19) Uani d . 1
C C50 0.3239(5) 0.5979(5) 0.2783(4) 0.0506(19) Uani d . 1
C C51 0.3250(6) 0.6598(5) 0.2300(4) 0.056(2) Uani d . 1
H H51 0.3798 0.6872 0.2064 0.067 Uiso calc R 1
C C52 0.2422(7) 0.6787(6) 0.2186(4) 0.066(2) Uani d . 1
H H52 0.2412 0.7208 0.1874 0.079 Uiso calc R 1
C C53 0.1584(7) 0.6359(5) 0.2532(4) 0.068(2) Uani d . 1
H H53 0.1024 0.6487 0.2429 0.081 Uiso calc R 1
C C54 0.1566(6) 0.5760(5) 0.3016(4) 0.060(2) Uani d . 1
H H54 0.1017 0.5489 0.3252 0.072 Uiso calc R 1
C C55 0.2423(6) 0.5577(5) 0.3134(4) 0.0527(19) Uani d . 1
C C56 0.2654(6) 0.4984(5) 0.3606(4) 0.052(2) Uani d . 1
C C57 0.2331(6) 0.4039(5) 0.4487(4) 0.0493(19) Uani d . 1
C C58 0.1674(6) 0.3561(5) 0.5025(4) 0.060(2) Uani d . 1
C C59 0.0786(6) 0.3495(6) 0.5150(5) 0.072(2) Uani d . 1
H H59 0.0455 0.3792 0.4895 0.087 Uiso calc R 1
C C60 0.0363(7) 0.2973(7) 0.5668(5) 0.079(3) Uani d . 1
H H60 -0.0264 0.2912 0.5768 0.106 Uiso calc R 1
C C61 0.0879(6) 0.2537(6) 0.6043(4) 0.068(2) Uani d . 1
H H61 0.0585 0.2177 0.6388 0.082 Uiso calc R 1
C C62 0.1828(6) 0.2630(5) 0.5909(4) 0.063(2) Uani d . 1
H H62 0.2177 0.2351 0.6168 0.076 Uiso calc R 1
C C63 0.2230(6) 0.3144(5) 0.5388(4) 0.0506(19) Uani d . 1
C C64 0.3111(6) 0.3359(5) 0.5102(4) 0.0478(18) Uani d . 1

loop_
_atom_site_aniso_label
_atom_site_aniso_U_11
_atom_site_aniso_U_22
_atom_site_aniso_U_33
_atom_site_aniso_U_12
_atom_site_aniso_U_13
_atom_site_aniso_U_23
I1 0.0357(2) 0.0348(3) 0.0346(3) 0.0119(2) 0.0051(2) 0.0061(2)
I2 0.0347(2) 0.0455(3) 0.0362(3) 0.0127(2) 0.0070(2) 0.0084(2)
I3 0.0338(2) 0.0344(3) 0.0415(3) 0.0126(2) 0.0059(2) 0.0057(2)
I4 0.0649(3) 0.0437(3) 0.0626(3) 0.0293(3) 0.0074(3) 0.0125(3)
I5 0.0451(3) 0.0560(3) 0.0389(3) 0.0154(2) 0.0131(2) 0.0075(2)
I6 0.0552(3) 0.0491(3) 0.0420(3) 0.0175(2) 0.0110(2) 0.0081(2)
I7 0.0414(3) 0.0594(3) 0.0419(3) 0.0054(2) 0.0024(2) 0.0049(3)
I8 0.0860(4) 0.0485(3) 0.0694(4) 0.0342(3) 0.0144(3) 0.0150(3)
Sb1 0.0353(2) 0.0311(2) 0.0337(2) 0.0119(2) 0.0051(2) 0.0062(2)
Sb2 0.0386(3) 0.0361(3) 0.0377(3) 0.0107(2) 0.0045(2) 0.0056(2)
Sb3 0.0706(3) 0.0584(3) 0.0533(3) 0.0145(2) 0.0069(2) 0.0078(2)
I9 0.0755(4) 0.0486(3) 0.0806(4) 0.0276(3) 0.0031(3) 0.0201(3)
I10 0.1028(5) 0.1039(5) 0.0438(3) 0.0356(4) 0.0293(3) 0.0098(3)
I11 0.0544(3) 0.0552(3) 0.1079(5) 0.0127(3) -0.0126(3) -0.0141(3)
Sb4 0.0386(3) 0.0360(3) 0.0554(3) 0.0142(2) 0.0191(2) 0.0128(2)
N1 0.035(3) 0.042(4) 0.068(4) 0.016(3) 0.019(3) 0.024(3)
N2 0.053(4) 0.045(4) 0.082(5) 0.021(3) 0.016(4) 0.020(4)
N3 0.048(4) 0.039(4) 0.065(4) 0.020(3) 0.024(3) 0.006(3)
N4 0.063(4) 0.044(4) 0.056(4) 0.021(3) 0.027(3) 0.003(3)
N5 0.043(3) 0.038(3) 0.056(4) 0.012(3) 0.020(3) 0.001(3)
N6 0.050(4) 0.049(4) 0.053(4) 0.023(3) 0.022(3) 0.016(3)
N7 0.037(3) 0.041(3) 0.052(4) 0.012(3) 0.025(3) 0.017(3)
N8 0.041(3) 0.058(4) 0.045(4) 0.017(3) 0.013(3) 0.021(3)
C1 0.044(4) 0.048(5) 0.058(5) 0.022(4) 0.013(4) 0.016(4)
C2 0.035(4) 0.046(5) 0.072(6) 0.020(4) 0.020(4) 0.025(4)
C3 0.053(5) 0.065(5) 0.068(6) 0.027(4) 0.008(4) 0.024(5)
C4 0.070(6) 0.081(7) 0.048(5) 0.033(5) 0.012(4) 0.020(5)
C5 0.063(6) 0.094(7) 0.094(8) 0.042(6) 0.021(5) 0.057(7)
C6 0.045(5) 0.050(5) 0.096(7) 0.008(4) 0.001(5) 0.040(5)
C7 0.032(4) 0.052(5) 0.067(5) 0.028(4) 0.018(4) 0.016(4)
C8 0.039(4) 0.044(5) 0.079(6) 0.024(4) 0.027(4) 0.019(5)
C9 0.040(4) 0.037(4) 0.075(6) 0.016(4) 0.023(4) 0.019(4)
C10 0.055(5) 0.045(5) 0.090(7) 0.032(4) 0.019(5) 0.001(5)
C11 0.074(6) 0.053(5) 0.089(7) 0.031(5) 0.042(5) 0.023(5)
C12 0.106(8) 0.037(5) 0.114(9) 0.040(5) 0.008(7) -0.011(6)
C13 0.093(7) 0.039(5) 0.103(8) 0.011(5) 0.020(7) -0.009(6)
C14 0.088(7) 0.046(5) 0.082(7) 0.013(5) 0.014(5) -0.008(5)
C15 0.055(5) 0.050(5) 0.085(7) 0.017(4) 0.037(5) 0.012(5)
C16 0.050(5) 0.042(5) 0.094(7) 0.025(4) 0.039(5) 0.014(5)
C17 0.051(5) 0.051(5) 0.059(5) 0.022(4) 0.012(4) 0.001(4)
C18 0.057(5) 0.064(6) 0.061(6) 0.030(4) 0.012(4) 0.002(5)
C19 0.076(6) 0.065(6) 0.076(7) 0.024(5) 0.008(6) -0.008(6)
C20 0.097(8) 0.090(8) 0.055(6) 0.050(7) -0.006(5) -0.020(6)
C21 0.103(8) 0.094(8) 0.051(6) 0.051(6) 0.002(5) 0.012(6)
C22 0.078(6) 0.075(6) 0.057(6) 0.029(5) 0.021(5) 0.024(5)
C23 0.057(5) 0.052(5) 0.058(5) 0.015(4) 0.024(4) 0.015(4)
C24 0.047(4) 0.036(4) 0.052(5) 0.012(4) 0.017(4) 0.006(4)
C25 0.038(4) 0.039(4) 0.050(5) 0.015(3) 0.016(4) 0.012(4)
C26 0.042(4) 0.048(4) 0.034(4) 0.005(3) 0.012(3) 0.016(4)
C27 0.059(5) 0.050(5) 0.056(5) 0.021(4) 0.015(4) 0.015(4)
C28 0.060(5) 0.037(4) 0.066(6) 0.004(4) -0.003(4) 0.007(4)
C29 0.071(6) 0.051(5) 0.068(6) 0.005(4) 0.010(5) 0.004(5)
C30 0.052(5) 0.043(4) 0.053(5) 0.009(4) 0.014(4) 0.012(4)
C31 0.049(5) 0.053(5) 0.053(5) 0.005(4) 0.013(4) 0.017(4)
C32 0.028(4) 0.041(4) 0.068(6) 0.010(3) 0.013(4) 0.011(4)
Sb5 0.0506(3) 0.0329(3) 0.0344(3) 0.0102(2) 0.0031(2) 0.0089(2)
N11 0.053(4) 0.032(3) 0.046(4) 0.006(3) 0.001(3) 0.016(3)
N12 0.053(4) 0.047(4) 0.046(4) 0.013(3) 0.009(3) 0.011(3)
N13 0.045(3) 0.033(3) 0.040(3) 0.002(3) 0.013(3) 0.015(3)
N14 0.061(4) 0.041(4) 0.039(4) 0.009(3) 0.005(3) 0.007(3)
N15 0.056(4) 0.043(4) 0.048(4) 0.011(3) 0.017(3) 0.019(3)
N16 0.067(4) 0.041(4) 0.046(4) 0.019(3) 0.017(3) 0.010(3)
N17 0.051(4) 0.040(3) 0.052(4) 0.015(3) 0.006(3) 0.009(3)
N18 0.063(4) 0.040(3) 0.030(3) 0.014(3) 0.006(3) 0.005(3)
C33 0.067(5) 0.034(4) 0.020(4) 0.008(4) -0.008(4) -0.003(3)
C34 0.046(4) 0.043(4) 0.037(4) 0.012(4) -0.007(3) 0.005(4)
C35 0.060(5) 0.093(7) 0.041(5) 0.014(5) 0.003(4) 0.032(5)
C36 0.070(6) 0.087(6) 0.069(6) 0.043(5) 0.009(5) 0.041(5)
C37 0.090(7) 0.078(6) 0.078(6) 0.046(5) 0.004(5) 0.030(5)
C38 0.058(5) 0.090(7) 0.060(6) 0.028(5) 0.009(4) 0.033(5)
C39 0.042(4) 0.053(5) 0.052(5) 0.007(4) -0.013(4) 0.009(4)
C40 0.045(5) 0.045(5) 0.042(5) 0.009(4) -0.010(4) 0.006(4)
C41 0.049(5) 0.039(4) 0.050(5) 0.012(4) -0.002(4) 0.009(4)
C42 0.047(5) 0.041(4) 0.056(5) 0.009(4) 0.007(4) 0.014(4)
C43 0.057(5) 0.060(5) 0.079(6) 0.011(4) 0.004(5) 0.033(5)
C44 0.052(5) 0.076(6) 0.069(6) 0.003(5) 0.013(5) 0.006(5)
C45 0.075(6) 0.073(6) 0.060(6) 0.032(5) 0.039(5) 0.026(5)
C46 0.064(5) 0.056(5) 0.040(5) 0.002(4) 0.008(4) 0.015(4)
C47 0.052(5) 0.039(4) 0.044(5) 0.004(4) 0.000(4) 0.005(4)
C48 0.050(5) 0.031(4) 0.036(4) 0.003(3) -0.006(4) -0.001(3)
C49 0.064(5) 0.033(4) 0.044(5) 0.018(4) 0.004(4) 0.013(4)
C50 0.056(5) 0.055(5) 0.046(5) 0.028(4) 0.009(4) 0.020(4)
C51 0.078(6) 0.045(5) 0.043(5) 0.026(4) 0.009(4) 0.008(4)
C52 0.092(7) 0.058(5) 0.059(5) 0.042(5) 0.009(5) 0.024(5)
C53 0.086(6) 0.051(5) 0.076(6) 0.040(5) 0.000(5) 0.018(5)
C54 0.065(5) 0.042(5) 0.074(6) 0.027(4) -0.002(4) 0.004(4)
C55 0.058(5) 0.049(5) 0.045(5) 0.018(4) 0.003(4) 0.008(4)
C56 0.064(5) 0.029(4) 0.063(5) 0.018(4) 0.011(4) 0.011(4)
C57 0.060(5) 0.041(4) 0.042(4) 0.018(4) 0.008(4) 0.007(4)
C58 0.067(6) 0.047(5) 0.053(5) 0.009(4) 0.022(4) 0.008(4)
C59 0.069(6) 0.084(6) 0.077(6) 0.038(5) 0.027(5) 0.039(5)
C60 0.077(7) 0.093(8) 0.068(6) 0.038(6) 0.032(5) 0.030(6)
C61 0.062(6) 0.087(6) 0.057(5) 0.027(5) 0.026(4) 0.029(5)
C62 0.082(6) 0.049(5) 0.048(5) 0.018(4) 0.019(5) 0.004(4)
C63 0.079(6) 0.029(4) 0.041(4) 0.020(4) 0.011(4) 0.011(4)
C64 0.057(5) 0.042(4) 0.036(4) 0.013(4) 0.012(4) 0.004(4)

loop_
_atom_type_symbol
_atom_type_description
_atom_type_scat_dispersion_real
_atom_type_scat_dispersion_imag
_atom_type_scat_source
C C 0.0033 0.0016 'International Tables Vol C Tables 4.2.6.8 and 6.1.1.4'
H H 0.0000 0.0000 'International Tables Vol C Tables 4.2.6.8 and 6.1.1.4'
N N 0.0061 0.0033 'International Tables Vol C Tables 4.2.6.8 and 6.1.1.4'
Sb Sb -0.5866 1.5461 'International Tables Vol C Tables 4.2.6.8 and 6.1.1.4'
I I -0.4742 1.8119 'International Tables Vol C Tables 4.2.6.8 and 6.1.1.4'

loop_
_geom_angle_atom_site_label_1
_geom_angle_atom_site_label_2
_geom_angle_atom_site_label_3
_geom_angle
_geom_angle_publ_flag
I4 Sb1 I5 98.07(3) y
I4 Sb1 I3 91.27(3) n
I5 Sb1 I3 88.51(4) n
I4 Sb1 I2 91.97(3) n
I5 Sb1 I2 93.97(4) y
I3 Sb1 I2 175.60(4) n
I4 Sb1 I1 91.13(3) n
I5 Sb1 I1 170.59(2) n
I3 Sb1 I1 89.31(4) y
I2 Sb1 I1 87.65(4) n
I8 Sb2 I7 97.48(4) y
I8 Sb2 I6 91.02(3) n
I7 Sb2 I6 98.05(4) y
I3 Sb2 I1 85.19(4) y
I10 Sb3 I9 98.51(4) y
I10 Sb3 I11 97.36(4) y
I9 Sb3 I11 92.18(4) n
I2 Sb3 I5 80.44(4) y
N5 Sb4 N1 127.4(2) n
N5 Sb4 N3 79.0(2) y
N1 Sb4 N3 77.5(2) y
N5 Sb4 N7 77.8(2) y
N1 Sb4 N7 78.7(2) y
N3 Sb4 N7 125.32(19) n
C1 N1 C8 107.1(6) n
C1 N1 Sb4 120.8(4) n
C8 N1 Sb4 123.0(5) n
C9 N2 C8 123.7(7) n
C16 N3 C9 109.0(6) n
C16 N3 Sb4 121.0(5) n
C9 N3 Sb4 121.6(5) n
C16 N4 C17 122.9(7) n
C24 N5 C17 109.4(6) n
C24 N5 Sb4 123.1(5) n
C17 N5 Sb4 123.5(5) n
C25 N6 C24 122.4(6) n
C25 N7 C32 107.3(5) n
C25 N7 Sb4 122.8(4) n
C32 N7 Sb4 120.1(4) n
C32 N8 C1 120.8(6) n
N8 C1 N1 129.2(7) n
N8 C1 C2 121.1(7) n
N1 C1 C2 109.6(6) n
C7 C2 C3 120.0(7) n
C7 C2 C1 107.2(7) n
C3 C2 C1 132.4(7) n
C4 C3 C2 119.3(7) n
C4 C3 H3 120.4 n
C2 C3 H3 120.4 n
C3 C4 C5 116.9(8) n
C3 C4 H4 121.5 n
C5 C4 H4 121.5 n
C6 C5 C4 127.2(8) n
C6 C5 H5 116.4 n
C4 C5 H5 116.4 n
C5 C6 C7 115.7(7) n
C5 C6 H6 122.1 n
C7 C6 H6 122.1 n
C2 C7 C6 120.8(7) n
C2 C7 C8 106.3(7) n
C6 C7 C8 132.8(7) n
N2 C8 N1 125.6(7) n
N2 C8 C7 124.8(7) n
N1 C8 C7 109.6(6) n
N2 C9 N3 128.0(7) n
N2 C9 C10 123.4(7) n
N3 C9 C10 108.6(7) n
C11 C10 C15 116.1(8) n
C11 C10 C9 134.8(9) n
C15 C10 C9 109.0(8) n
C12 C11 C10 121.2(9) n
C12 C11 H11 119.4 n
C10 C11 H11 119.4 n
C11 C12 C13 121.4(9) n
C11 C12 H12 119.3 n
C13 C12 H12 119.3 n
C12 C13 C14 123.4(9) n
C12 C13 H13 118.3 n
C14 C13 H13 118.3 n
C15 C14 C13 111.2(8) n
C15 C14 H14 124.4 n
C13 C14 H14 124.4 n
C14 C15 C10 126.7(8) n
C14 C15 C16 128.1(9) n
C10 C15 C16 105.1(8) n
N4 C16 N3 128.7(7) n
N4 C16 C15 123.0(8) n
N3 C16 C15 108.2(8) n
N4 C17 N5 127.1(7) n
N4 C17 C18 125.1(7) n
N5 C17 C18 107.8(7) n
C19 C18 C23 119.8(8) n
C19 C18 C17 131.4(8) n
C23 C18 C17 108.7(7) n
C20 C19 C18 117.5(8) n
C20 C19 H19 121.2 n
C18 C19 H19 121.2 n
C21 C20 C19 121.3(9) n
C21 C20 H20 119.4 n
C19 C20 H20 119.4 n
C20 C21 C22 122.0(9) n
C20 C21 H21 119.0 n
C22 C21 H21 119.0 n
C23 C22 C21 116.7(8) n
C23 C22 H22 121.7 n
C21 C22 H22 121.7 n
C22 C23 C18 122.6(8) n
C22 C23 C24 131.0(7) n
C18 C23 C24 106.3(7) n
N6 C24 N5 129.3(7) n
N6 C24 C23 123.0(7) n
N5 C24 C23 107.7(6) n
N6 C25 N7 127.1(6) n
N6 C25 C26 123.7(6) n
N7 C25 C26 109.2(6) n
C31 C26 C27 121.0(7) n
C31 C26 C25 107.2(6) n
C27 C26 C25 131.9(7) n
C28 C27 C26 116.5(7) n
C28 C27 H27 121.7 n
C26 C27 H27 121.7 n
C27 C28 C29 122.5(7) n
C27 C28 H28 118.7 n
C29 C28 H28 118.7 n
C28 C29 C30 121.4(7) n
C28 C29 H29 119.3 n
C30 C29 H29 119.3 n
C29 C30 C31 115.4(7) n
C29 C30 H30 122.3 n
C31 C30 H30 122.3 n
C26 C31 C30 122.9(7) n
C26 C31 C32 107.9(7) n
C30 C31 C32 128.8(7) n
N8 C32 N7 128.3(6) n
N8 C32 C31 123.3(7) n
N7 C32 C31 108.4(6) n
N17 Sb5 N15 78.4(2) y
N17 Sb5 N13 126.4(2) n
N15 Sb5 N13 78.5(2) y
N17 Sb5 N11 77.8(2) y
N15 Sb5 N11 125.5(2) n
N13 Sb5 N11 77.7(2) y
C40 N11 C33 108.6(6) n
C40 N11 Sb5 119.4(5) n
C33 N11 Sb5 121.2(5) n
C40 N12 C41 121.8(6) n
C41 N13 C48 107.4(6) n
C41 N13 Sb5 120.9(4) n
C48 N13 Sb5 124.3(5) n
C48 N14 C49 125.0(6) n
C56 N15 C49 109.1(6) n
C56 N15 Sb5 121.8(4) n
C49 N15 Sb5 124.0(5) n
C57 N16 C56 120.4(6) n
C57 N17 C64 105.8(6) n
C57 N17 Sb5 121.6(5) n
C64 N17 Sb5 125.2(5) n
C33 N18 C64 122.9(6) n
N18 C33 N11 128.2(7) n
N18 C33 C34 123.3(6) n
N11 C33 C34 108.4(7) n
C35 C34 C39 119.9(7) n
C35 C34 C33 132.5(8) n
C39 C34 C33 107.6(6) n
C34 C35 C36 119.0(8) n
C34 C35 H35 120.5 n
C36 C35 H35 120.5 n
C35 C36 C37 120.8(7) n
C35 C36 H36 119.6 n
C37 C36 H36 119.6 n
C38 C37 C36 118.9(8) n
C38 C37 H37 120.6 n
C36 C37 H37 120.6 n
C37 C38 C39 118.5(8) n
C37 C38 H38 120.7 n
C39 C38 H38 120.7 n
C38 C39 C34 122.8(7) n
C38 C39 C40 131.4(8) n
C34 C39 C40 105.8(7) n
N12 C40 N11 128.8(6) n
N12 C40 C39 121.4(7) n
N11 C40 C39 109.6(7) n
N13 C41 N12 126.7(7) n
N13 C41 C42 111.3(6) n
N12 C41 C42 122.0(7) n
C43 C42 C47 123.4(7) n
C43 C42 C41 132.5(7) n
C47 C42 C41 104.1(7) n
C42 C43 C44 117.0(8) n
C42 C43 H43 121.5 n
C44 C43 H43 121.5 n
C45 C44 C43 121.3(8) n
C45 C44 H44 119.4 n
C43 C44 H44 119.4 n
C44 C45 C46 121.4(8) n
C44 C45 H45 119.3 n
C46 C45 H45 119.3 n
C45 C46 C47 117.4(8) n
C45 C46 H46 121.3 n
C47 C46 H46 121.3 n
C42 C47 C48 109.6(7) n
C42 C47 C46 119.4(7) n
C48 C47 C46 130.9(7) n
N14 C48 N13 126.8(7) n
N14 C48 C47 125.4(7) n
N13 C48 C47 107.6(6) n
N14 C49 N15 126.8(6) n
N14 C49 C50 125.5(7) n
N15 C49 C50 107.6(7) n
C55 C50 C51 121.1(7) n
C55 C50 C49 108.0(6) n
C51 C50 C49 130.9(7) n
C52 C51 C50 117.3(8) n
C52 C51 H51 121.4 n
C50 C51 H51 121.4 n
C51 C52 C53 121.4(7) n
C51 C52 H52 119.3 n
C53 C52 H52 119.3 n
C54 C53 C52 122.1(8) n
C54 C53 H53 118.9 n
C52 C53 H53 118.9 n
C53 C54 C55 116.1(8) n
C53 C54 H54 122.0 n
C55 C54 H54 122.0 n
C50 C55 C54 122.0(7) n
C50 C55 C56 107.5(6) n
C54 C55 C56 130.4(7) n
N16 C56 N15 128.9(7) n
N16 C56 C55 123.6(7) n
N15 C56 C55 107.5(7) n
N16 C57 N17 129.6(7) n
N16 C57 C58 120.6(7) n
N17 C57 C58 109.7(7) n
C59 C58 C63 124.7(8) n
C59 C58 C57 131.9(8) n
C63 C58 C57 103.3(7) n
C58 C59 C60 118.0(8) n
C58 C59 H59 121.0 n
C60 C59 H59 121.0 n
C59 C60 C61 119.8(8) n
C59 C60 H60 120.1 n
C61 C60 H60 120.1 n
C60 C61 C62 121.2(8) n
C60 C61 H61 119.4 n
C62 C61 H61 119.4 n
C63 C62 C61 118.1(8) n
C63 C62 H62 121.0 n
C61 C62 H62 121.0 n
C62 C63 C64 134.0(8) n
C62 C63 C58 118.3(8) n
C64 C63 C58 107.8(7) n
N17 C64 N18 124.7(7) n
N17 C64 C63 113.4(7) n
N18 C64 C63 121.9(7) n

loop_
_geom_bond_atom_site_label_1
_geom_bond_atom_site_label_2
_geom_bond_site_symmetry_2
_geom_bond_distance
_geom_bond_publ_flag
Sb1 I1 . 3.2186(10) y
Sb1 I2 . 3.0451(15) y
Sb1 I3 . 3.0344(15) y
Sb1 I4 . 2.7903(8) y
Sb1 I5 . 2.8781(9) y
Sb1 I1 2_555 3.3864(9) y
Sb2 I6 . 2.9001(9) y
Sb2 I7 . 2.8428(12) y
Sb2 I8 . 2.7630(9) y
Sb2 I1 . 3.2402(16) y
Sb2 I3 . 3.2563(10) y
Sb2 I2 2_555 3.4734(9) y
Sb3 I2 . 3.3696(10) y
Sb3 I5 . 3.3402(9) y
Sb3 I6 2_555 3.4527(10) y
Sb3 I9 . 2.7638(9) y
Sb3 I10 . 2.7600(10) y
Sb3 I11 . 2.7985(14) y
Sb4 I3 . 3.6984(10) y
Sb4 I1 2_555 3.5750(15) y
Sb4 I2 2_555 3.6640(11) y
Sb4 N5 . 2.175(6) y
Sb4 N1 . 2.189(5) y
Sb4 N3 . 2.195(5) y
Sb4 N7 . 2.195(5) y
N1 C1 . 1.369(8) ?
N1 C8 . 1.386(8) ?
N2 C9 . 1.310(9) ?
N2 C8 . 1.329(8) ?
N3 C16 . 1.386(10) ?
N3 C9 . 1.388(9) ?
N4 C16 . 1.320(9) ?
N4 C17 . 1.331(9) ?
N5 C24 . 1.382(8) ?
N5 C17 . 1.396(8) ?
N6 C25 . 1.306(8) ?
N6 C24 . 1.310(8) ?
N7 C25 . 1.368(8) ?
N7 C32 . 1.394(8) ?
N8 C32 . 1.342(8) ?
N8 C1 . 1.349(8) ?
C1 C2 . 1.430(9) ?
C2 C7 . 1.390(9) ?
C2 C3 . 1.421(10) ?
C3 C4 . 1.367(9) ?
C3 H3 . 0.9300 ?
C4 C5 . 1.402(11) ?
C4 H4 . 0.9300 ?
C5 C6 . 1.322(11) ?
C5 H5 . 0.9300 ?
C6 C7 . 1.411(10) ?
C6 H6 . 0.9300 ?
C7 C8 . 1.432(10) ?
C9 C10 . 1.433(10) ?
C10 C11 . 1.397(10) ?
C10 C15 . 1.401(11) ?
C11 C12 . 1.332(10) ?
C11 H11 . 0.9300 ?
C12 C13 . 1.358(12) ?
C12 H12 . 0.9300 ?
C13 C14 . 1.450(11) ?
C13 H13 . 0.9300 ?
C14 C15 . 1.391(10) ?
C14 H14 . 0.9300 ?
C15 C16 . 1.490(10) ?
C17 C18 . 1.426(10) ?
C18 C19 . 1.394(10) ?
C18 C23 . 1.397(10) ?
C19 C20 . 1.376(11) ?
C19 H19 . 0.9300 ?
C20 C21 . 1.371(11) ?
C20 H20 . 0.9300 ?
C21 C22 . 1.391(11) ?
C21 H21 . 0.9300 ?
C22 C23 . 1.354(10) ?
C22 H22 . 0.9300 ?
C23 C24 . 1.470(10) ?
C25 C26 . 1.449(9) ?
C26 C31 . 1.353(9) ?
C26 C27 . 1.414(9) ?
C27 C28 . 1.373(9) ?
C27 H27 . 0.9300 ?
C28 C29 . 1.379(10) ?
C28 H28 . 0.9300 ?
C29 C30 . 1.403(9) ?
C29 H29 . 0.9300 ?
C30 C31 . 1.408(9) ?
C30 H30 . 0.9300 ?
C31 C32 . 1.440(9) ?
Sb5 I6 . 3.6598(18) y
Sb5 I7 . 3.5843(11) y
Sb5 I11 2_555 3.6696(10) y
Sb5 N17 . 2.165(6) y
Sb5 N15 . 2.180(6) y
Sb5 N13 . 2.203(5) y
Sb5 N11 . 2.210(5) y
N11 C40 . 1.356(8) ?
N11 C33 . 1.385(8) ?
N12 C40 . 1.337(8) ?
N12 C41 . 1.360(8) ?
N13 C41 . 1.349(8) ?
N13 C48 . 1.385(8) ?
N14 C48 . 1.303(8) ?
N14 C49 . 1.312(8) ?
N15 C56 . 1.370(9) ?
N15 C49 . 1.410(8) ?
N16 C57 . 1.320(8) ?
N16 C56 . 1.326(8) ?
N17 C57 . 1.365(8) ?
N17 C64 . 1.374(8) ?
N18 C33 . 1.315(8) ?
N18 C64 . 1.379(8) ?
C33 C34 . 1.439(9) ?
C34 C35 . 1.369(9) ?
C34 C39 . 1.395(9) ?
C35 C36 . 1.401(10) ?
C35 H35 . 0.9300 ?
C36 C37 . 1.441(11) ?
C36 H36 . 0.9300 ?
C37 C38 . 1.385(10) ?
C37 H37 . 0.9300 ?
C38 C39 . 1.385(10) ?
C38 H38 . 0.9300 ?
C39 C40 . 1.456(9) ?
C41 C42 . 1.442(9) ?
C42 C43 . 1.334(10) ?
C42 C47 . 1.373(9) ?
C43 C44 . 1.427(10) ?
C43 H43 . 0.9300 ?
C44 C45 . 1.363(10) ?
C44 H44 . 0.9300 ?
C45 C46 . 1.365(10) ?
C45 H45 . 0.9300 ?
C46 C47 . 1.434(9) ?
C46 H46 . 0.9300 ?
C47 C48 . 1.426(9) ?
C49 C50 . 1.431(9) ?
C50 C55 . 1.382(9) ?
C50 C51 . 1.392(9) ?
C51 C52 . 1.369(10) ?
C51 H51 . 0.9300 ?
C52 C53 . 1.406(10) ?
C52 H52 . 0.9300 ?
C53 C54 . 1.368(9) ?
C53 H53 . 0.9300 ?
C54 C55 . 1.405(9) ?
C54 H54 . 0.9300 ?
C55 C56 . 1.462(9) ?
C57 C58 . 1.521(10) ?
C58 C59 . 1.319(10) ?
C58 C63 . 1.405(10) ?
C59 C60 . 1.376(10) ?
C59 H59 . 0.9300 ?
C60 C61 . 1.398(10) ?
C60 H60 . 0.9300 ?
C61 C62 . 1.398(10) ?
C61 H61 . 0.9300 ?
C62 C63 . 1.366(9) ?
C62 H62 . 0.9300 ?
C63 C64 . 1.387(9) ?
